data_4349207
loop_
_publ_author_name
'Seki, Tomohiro'
'Jin, Mingoo'
'Ito, Hajime'

_publ_section_title
;
 Introduction of a Biphenyl Moiety for a Solvent-Responsive Aryl Gold(I)
 Isocyanide Complex with Mechanical Reactivation.
;
_journal_issue 23
_journal_name_full 'Inorganic chemistry'
_journal_page_first 12309
_journal_page_last 12320
_journal_paper_doi 10.1021/acs.inorgchem.6b02107
_journal_volume 55
_journal_year 2016
_chemical_absolute_configuration 'CHOOSE rm ad rmad syn or unk'
_chemical_formula_moiety 'C29 H24 Au2 N2 O'
_chemical_formula_sum 'C29 H24 Au2 N2 O'
_chemical_formula_weight 3241.82
_space_group_crystal_system triclinic
_space_group_IT_number 1
_space_group_name_Hall 'P 1'
_space_group_name_H-M_alt 'P 1'
_atom_sites_solution_hydrogens geom
_atom_sites_solution_primary direct
_atom_sites_solution_secondary difmap
_cell_angle_alpha 78.416(3)
_cell_angle_beta 65.9278(14)
_cell_angle_gamma 63.373(5)
_cell_formula_units_Z 4
_cell_length_a 13.9136(9)
_cell_length_b 14.8769(9)
_cell_length_c 15.0369(9)
_cell_measurement_reflns_used 17245
_cell_measurement_temperature 123
_cell_measurement_theta_max 27.54
_cell_measurement_theta_min 3.06
_cell_volume 2539.8(3)
_computing_cell_refinement 'RAPID AUTO'
_computing_data_collection 'RAPID AUTO (Rigaku, ????)'
_computing_data_reduction 'RAPID AUTO'
_computing_molecular_graphics 'CrystalStructure 4.2.2'
_computing_publication_material 'CrystalStructure 4.2.2 (Rigaku, 2016)'
_computing_structure_refinement 'SHELXL Version 2014/7 (Sheldrick, 2008)'
_computing_structure_solution 'SHELXS Version 2013/1 (Sheldrick, 2008)'
_diffrn_ambient_temperature 123
_diffrn_detector_area_resol_mean 10.000
_diffrn_measured_fraction_theta_full 0.988
_diffrn_measured_fraction_theta_max 0.988
_diffrn_measurement_device_type 'Rigaku R-AXIS RAPID'
_diffrn_measurement_method \w
_diffrn_radiation_type 'Mo K\a'
_diffrn_radiation_wavelength 0.71075
_diffrn_reflns_Laue_measured_fraction_full 0.988
_diffrn_reflns_Laue_measured_fraction_max 0.988
_diffrn_reflns_limit_h_max 16
_diffrn_reflns_limit_h_min -16
_diffrn_reflns_limit_k_max 17
_diffrn_reflns_limit_k_min -17
_diffrn_reflns_limit_l_max 17
_diffrn_reflns_limit_l_min -18
_diffrn_reflns_number 19625
_diffrn_reflns_point_group_measured_fraction_full 0.810
_diffrn_reflns_point_group_measured_fraction_max 0.810
_diffrn_reflns_theta_full 25.242
_diffrn_reflns_theta_max 25.250
_diffrn_reflns_theta_min 3.064
_diffrn_standards_number 0
_exptl_absorpt_coefficient_mu 11.604
_exptl_absorpt_correction_T_max 0.086
_exptl_absorpt_correction_T_min 0.019
_exptl_absorpt_correction_type multi-scan
_exptl_absorpt_process_details 'ABSCOR (Rigaku, 1995)'
_exptl_crystal_colour green
_exptl_crystal_density_diffrn 2.119
_exptl_crystal_density_method 'not measured'
_exptl_crystal_description block
_exptl_crystal_F_000 1512.00
_exptl_crystal_size_max 0.466
_exptl_crystal_size_mid 0.226
_exptl_crystal_size_min 0.211
_refine_diff_density_max 6.48
_refine_diff_density_min -4.20
_refine_ls_abs_structure_details
;
 Flack x determined using 3349 quotients [(I+)-(I-)]/[(I+)+(I-)]
 (Parsons, Flack and Wagner, Acta Cryst. B69 (2013) 249-259).
;
_refine_ls_abs_structure_Flack 0.34(4)
_refine_ls_extinction_method none
_refine_ls_goodness_of_fit_ref 1.100
_refine_ls_hydrogen_treatment constr
_refine_ls_number_parameters 944
_refine_ls_number_reflns 19625
_refine_ls_number_restraints 1404
_refine_ls_R_factor_all 0.0990
_refine_ls_R_factor_gt 0.0843
_refine_ls_shift/su_max 0.011
_refine_ls_structure_factor_coef Fsqd
_refine_ls_weighting_details 'w = 1/[\s^2^(Fo^2^)+(0.1389P)^2^+2.9522P] where P=(Fo^2^+2Fc^2^)/3'
_refine_ls_weighting_scheme calc
_refine_ls_wR_factor_gt 0.2274
_refine_ls_wR_factor_ref 0.2510
_reflns_Friedel_coverage 0.639
_reflns_Friedel_fraction_full 0.631
_reflns_Friedel_fraction_max 0.631
_reflns_number_gt 15460
_reflns_number_total 19625
_reflns_threshold_expression F^2^>2.0\s(F^2^)
_cod_data_source_file 3-SPO.cif
_cod_data_source_block MIN-333-4
_cod_depositor_comments
;

2020-07-06
Z value and formula fixed to values more according to usual
chemical conventions.                 miguel
;
_cod_original_formula_sum 'C116 H96 Au8 N8 O4'
_cod_original_formula_weight 3241.82
_cod_original_formula_moiety 'C116 H96 Au8 N8 O4'
_cod_original_formula_units_Z 1
_cod_database_code 4349207

loop_
_space_group_symop_id
_space_group_symop_operation_xyz
1 +X,+Y,+Z

loop_
_atom_site_label
_atom_site_type_symbol
_atom_site_fract_x
_atom_site_fract_y
_atom_site_fract_z
_atom_site_U_iso_or_equiv
_atom_site_adp_type
_atom_site_occupancy
_atom_site_site_symmetry_order
_atom_site_calc_flag
_atom_site_refinement_flags_posn
_atom_site_refinement_flags_adp
Au1 Au 0.24185(18) 0.90337(18) 0.99893(14) 0.0349(5) Uani 1 1 d . .
Au2 Au 0.32657(18) 0.77650(18) 1.16562(14) 0.0342(5) Uani 1 1 d . .
Au3 Au 0.08861(18) 1.21765(18) 0.64532(14) 0.0361(5) Uani 1 1 d . .
Au4 Au 0.64094(19) 0.94480(19) 1.01164(15) 0.0379(6) Uani 1 1 d . .
Au5 Au -0.22612(19) 1.04908(19) 0.80007(15) 0.0380(6) Uani 1 1 d . .
Au6 Au -0.1031(2) 1.15898(19) 0.62074(14) 0.0425(6) Uani 1 1 d . .
Au7 Au 0.51419(19) 0.83567(19) 1.19264(14) 0.0394(6) Uani 1 1 d . .
Au8 Au 0.17085(18) 1.09308(18) 0.81337(14) 0.0370(6) Uani 1 1 d . .
N105 N 0.288(3) 1.040(3) 1.213(3) 0.047(9) Uani 1 1 d . U
N106 N 0.299(3) 1.073(3) 1.020(2) 0.040(9) Uani 1 1 d . U
N109 N 0.568(3) 0.857(2) 0.879(2) 0.028(7) Uani 1 1 d . U
N110 N 0.564(4) 0.677(4) 0.999(3) 0.045(10) Uani 1 1 d . U
N113 N -0.173(3) 1.139(3) 0.931(2) 0.026(7) Uani 1 1 d . U
N114 N -0.149(3) 1.315(3) 0.815(2) 0.024(7) Uani 1 1 d . U
N115 N 0.108(3) 0.916(3) 0.791(2) 0.033(8) Uani 1 1 d . U
N116 N 0.113(3) 0.965(3) 0.587(2) 0.024(6) Uani 1 1 d . U
C9 C 0.1930(6) 1.1173(6) 1.2497(4) 0.039(7) Uani 1 1 d G U
C10 C 0.1008(6) 1.1141(6) 1.3327(4) 0.055(10) Uani 1 1 d G U
H10 H 0.1075 1.0532 1.3696 0.065 Uiso 1 1 calc R U
C11 C -0.0013(6) 1.2001(6) 1.3618(4) 0.056(9) Uani 1 1 d G U
H11 H -0.0644 1.1978 1.4185 0.067 Uiso 1 1 calc R U
C12 C -0.0111(6) 1.2892(6) 1.3078(5) 0.066(10) Uani 1 1 d G U
H12 H -0.0808 1.3480 1.3277 0.079 Uiso 1 1 calc R U
C13 C 0.0812(6) 1.2924(6) 1.2248(5) 0.066(11) Uani 1 1 d G U
H13 H 0.0745 1.3534 1.1880 0.080 Uiso 1 1 calc R U
C14 C 0.1832(6) 1.2065(6) 1.1957(4) 0.044(9) Uani 1 1 d G U
C15 C 0.2862(6) 1.2119(5) 1.0995(5) 0.041(8) Uani 1 1 d G U
C16 C 0.3198(6) 1.2873(5) 1.0981(5) 0.047(8) Uani 1 1 d G U
H16 H 0.2830 1.3292 1.1528 0.056 Uiso 1 1 calc R U
C17 C 0.4074(6) 1.3013(6) 1.0169(5) 0.066(11) Uani 1 1 d G U
H17 H 0.4303 1.3528 1.0159 0.080 Uiso 1 1 calc R U
C18 C 0.4613(6) 1.2399(6) 0.9370(5) 0.063(11) Uani 1 1 d G U
H18 H 0.5212 1.2494 0.8815 0.075 Uiso 1 1 calc R U
C19 C 0.4276(6) 1.1644(5) 0.9383(5) 0.041(8) Uani 1 1 d G U
H19 H 0.4645 1.1225 0.8837 0.049 Uiso 1 1 calc R U
C20 C 0.3401(6) 1.1505(5) 1.0196(4) 0.032(8) Uani 1 1 d G U
C21 C 0.2215(6) 0.7793(5) 0.9764(4) 0.030(7) Uani 1 1 d G U
C22 C 0.1437(6) 0.7548(5) 1.0596(4) 0.058(10) Uani 1 1 d G U
H22 H 0.1031 0.7962 1.1150 0.069 Uiso 1 1 calc R U
C23 C 0.1254(6) 0.6698(5) 1.0618(5) 0.072(12) Uani 1 1 d G U
H23 H 0.0723 0.6531 1.1186 0.087 Uiso 1 1 calc R U
C24 C 0.1848(6) 0.6093(5) 0.9807(5) 0.062(10) Uani 1 1 d G U
H24 H 0.1724 0.5511 0.9822 0.074 Uiso 1 1 calc R U
C25 C 0.2625(6) 0.6337(5) 0.8975(5) 0.061(10) Uani 1 1 d G U
H25 H 0.3030 0.5923 0.8421 0.073 Uiso 1 1 calc R U
C26 C 0.2808(6) 0.7187(5) 0.8954(5) 0.051(9) Uani 1 1 d G U
H26 H 0.3339 0.7355 0.8385 0.061 Uiso 1 1 calc R U
C27 C 0.6361(6) 0.7008(6) 1.1980(5) 0.039(4) Uani 1 1 d G U
C28 C 0.6156(6) 0.6173(6) 1.2458(5) 0.039(4) Uani 1 1 d G U
H28 H 0.5387 0.6235 1.2808 0.047 Uiso 1 1 calc R U
C29 C 0.7077(7) 0.5248(6) 1.2425(5) 0.039(4) Uani 1 1 d G U
H29 H 0.6936 0.4678 1.2751 0.047 Uiso 1 1 calc R U
C30 C 0.8202(7) 0.5157(6) 1.1914(6) 0.039(4) Uani 1 1 d G U
H30 H 0.8831 0.4525 1.1891 0.047 Uiso 1 1 calc R U
C31 C 0.8408(6) 0.5992(6) 1.1436(5) 0.039(4) Uani 1 1 d G U
H31 H 0.9177 0.5930 1.1086 0.047 Uiso 1 1 calc R U
C32 C 0.7487(6) 0.6917(6) 1.1470(5) 0.038(4) Uani 1 1 d G U
H32 H 0.7627 0.7488 1.1143 0.046 Uiso 1 1 calc R U
C33 C 0.1749(6) 0.8381(6) 1.2831(4) 0.024(7) Uani 1 1 d G U
C34 C 0.1672(6) 0.8081(6) 1.3787(4) 0.034(7) Uani 1 1 d G U
H34 H 0.2323 0.7570 1.3915 0.041 Uiso 1 1 calc R U
C35 C 0.0641(7) 0.8528(6) 1.4553(4) 0.037(7) Uani 1 1 d G U
H35 H 0.0588 0.8324 1.5206 0.044 Uiso 1 1 calc R U
C36 C -0.0312(6) 0.9274(6) 1.4365(4) 0.044(9) Uani 1 1 d G U
H36 H -0.1017 0.9580 1.4889 0.053 Uiso 1 1 calc R U
C37 C -0.0236(6) 0.9574(6) 1.3410(4) 0.052(11) Uani 1 1 d G U
H37 H -0.0887 1.0084 1.3281 0.062 Uiso 1 1 calc R U
C38 C 0.0795(6) 0.9127(6) 1.2643(4) 0.065(14) Uani 1 1 d G U
H38 H 0.0848 0.9331 1.1990 0.078 Uiso 1 1 calc R U
C39 C 0.6764(6) 0.6309(5) 0.9259(5) 0.023(6) Uani 1 1 d G U
C40 C 0.7586(6) 0.5596(5) 0.9627(5) 0.034(7) Uani 1 1 d G U
H40 H 0.7388 0.5477 1.0310 0.041 Uiso 1 1 calc R U
C41 C 0.8696(6) 0.5055(6) 0.8996(5) 0.042(8) Uani 1 1 d G U
H41 H 0.9258 0.4568 0.9248 0.050 Uiso 1 1 calc R U
C42 C 0.8985(6) 0.5228(6) 0.7997(5) 0.038(8) Uani 1 1 d G U
H42 H 0.9744 0.4858 0.7565 0.045 Uiso 1 1 calc R U
C43 C 0.8165(6) 0.5942(6) 0.7628(5) 0.032(7) Uani 1 1 d G U
H43 H 0.8364 0.6061 0.6944 0.038 Uiso 1 1 calc R U
C44 C 0.7054(6) 0.6483(5) 0.8259(5) 0.031(7) Uani 1 1 d G U
C45 C 0.6181(6) 0.7246(5) 0.7838(5) 0.035(7) Uani 1 1 d G U
C46 C 0.5971(6) 0.6958(5) 0.7136(5) 0.041(8) Uani 1 1 d G U
H46 H 0.6401 0.6290 0.6903 0.050 Uiso 1 1 calc R U
C47 C 0.5131(6) 0.7645(5) 0.6774(4) 0.041(8) Uani 1 1 d G U
H47 H 0.4987 0.7448 0.6294 0.049 Uiso 1 1 calc R U
C48 C 0.4503(6) 0.8622(5) 0.7114(4) 0.046(9) Uani 1 1 d G U
H48 H 0.3929 0.9093 0.6867 0.055 Uiso 1 1 calc R U
C49 C 0.4713(6) 0.8911(5) 0.7816(4) 0.031(6) Uani 1 1 d G U
H49 H 0.4284 0.9578 0.8049 0.038 Uiso 1 1 calc R U
C50 C 0.5553(6) 0.8222(5) 0.8178(4) 0.036(8) Uani 1 1 d G U
C51 C 0.6883(6) 0.9966(6) 1.1037(5) 0.043(4) Uani 1 1 d G U
C52 C 0.7692(6) 0.9383(6) 1.1466(5) 0.044(4) Uani 1 1 d G U
H52 H 0.8127 0.8686 1.1332 0.053 Uiso 1 1 calc R U
C53 C 0.7866(6) 0.9818(6) 1.2092(5) 0.044(4) Uani 1 1 d G U
H53 H 0.8419 0.9419 1.2386 0.053 Uiso 1 1 calc R U
C54 C 0.7230(7) 1.0838(6) 1.2287(5) 0.044(4) Uani 1 1 d G U
H54 H 0.7349 1.1135 1.2714 0.053 Uiso 1 1 calc R U
C55 C 0.6421(7) 1.1421(6) 1.1857(5) 0.044(4) Uani 1 1 d G U
H55 H 0.5986 1.2117 1.1991 0.053 Uiso 1 1 calc R U
C56 C 0.6247(6) 1.0986(6) 1.1232(5) 0.044(4) Uani 1 1 d G U
H56 H 0.5695 1.1386 1.0937 0.052 Uiso 1 1 calc R U
C57 C -0.2576(6) 0.9820(6) 0.7138(5) 0.024(5) Uani 1 1 d G U
C58 C -0.3417(6) 1.0430(6) 0.6747(5) 0.035(6) Uani 1 1 d G U
H58 H -0.3866 1.1115 0.6925 0.043 Uiso 1 1 calc R U
C59 C -0.3601(6) 1.0036(6) 0.6097(6) 0.054(9) Uani 1 1 d G U
H59 H -0.4176 1.0453 0.5830 0.065 Uiso 1 1 calc R U
C60 C -0.2944(7) 0.9035(6) 0.5836(6) 0.047(7) Uani 1 1 d G U
H60 H -0.3069 0.8766 0.5392 0.056 Uiso 1 1 calc R U
C61 C -0.2103(6) 0.8425(6) 0.6227(5) 0.049(7) Uani 1 1 d G U
H61 H -0.1654 0.7740 0.6050 0.058 Uiso 1 1 calc R U
C62 C -0.1918(6) 0.8819(6) 0.6877(5) 0.040(7) Uani 1 1 d G U
H62 H -0.1343 0.8402 0.7143 0.048 Uiso 1 1 calc R U
C63 C -0.1359(6) 1.1718(5) 0.9946(4) 0.028(7) Uani 1 1 d G U
C64 C -0.0590(6) 1.1088(5) 1.0402(4) 0.032(6) Uani 1 1 d G U
H64 H -0.0140 1.0403 1.0226 0.038 Uiso 1 1 calc R U
C65 C -0.0480(6) 1.1461(5) 1.1115(4) 0.032(7) Uani 1 1 d G U
H65 H 0.0046 1.1031 1.1426 0.039 Uiso 1 1 calc R U
C66 C -0.1139(6) 1.2463(6) 1.1373(4) 0.040(8) Uani 1 1 d G U
H66 H -0.1064 1.2718 1.1861 0.048 Uiso 1 1 calc R U
C67 C -0.1907(6) 1.3093(6) 1.0918(5) 0.035(7) Uani 1 1 d G U
H67 H -0.2357 1.3779 1.1094 0.042 Uiso 1 1 calc R U
C68 C -0.2017(6) 1.2721(5) 1.0204(5) 0.035(7) Uani 1 1 d G U
C69 C -0.2902(6) 1.3492(6) 0.9707(5) 0.029(6) Uani 1 1 d G U
C70 C -0.4007(6) 1.4069(6) 1.0323(5) 0.027(6) Uani 1 1 d G U
H70 H -0.4221 1.3963 1.1009 0.032 Uiso 1 1 calc R U
C71 C -0.4799(6) 1.4800(6) 0.9936(6) 0.027(7) Uani 1 1 d G U
H71 H -0.5554 1.5194 1.0357 0.032 Uiso 1 1 calc R U
C72 C -0.4488(6) 1.4955(6) 0.8933(6) 0.039(9) Uani 1 1 d G U
H72 H -0.5030 1.5455 0.8668 0.047 Uiso 1 1 calc R U
C73 C -0.3383(6) 1.4378(6) 0.8317(5) 0.032(7) Uani 1 1 d G U
H73 H -0.3170 1.4484 0.7631 0.039 Uiso 1 1 calc R U
C74 C -0.2590(6) 1.3647(5) 0.8704(5) 0.029(7) Uani 1 1 d G U
C75 C 0.2474(6) 1.1504(6) 0.5327(4) 0.030(7) Uani 1 1 d G U
C76 C 0.3416(6) 1.0760(6) 0.5533(4) 0.033(7) Uani 1 1 d G U
H76 H 0.3357 1.0581 0.6191 0.039 Uiso 1 1 calc R U
C77 C 0.4443(6) 1.0278(6) 0.4778(4) 0.044(9) Uani 1 1 d G U
H77 H 0.5087 0.9770 0.4919 0.053 Uiso 1 1 calc R U
C78 C 0.4529(6) 1.0540(6) 0.3817(4) 0.037(8) Uani 1 1 d G U
H78 H 0.5232 1.0211 0.3300 0.044 Uiso 1 1 calc R U
C79 C 0.3587(7) 1.1284(6) 0.3610(4) 0.054(12) Uani 1 1 d G U
H79 H 0.3645 1.1462 0.2953 0.065 Uiso 1 1 calc R U
C80 C 0.2560(6) 1.1766(6) 0.4365(4) 0.047(10) Uani 1 1 d G U
H80 H 0.1916 1.2275 0.4224 0.057 Uiso 1 1 calc R U
C81 C 0.2102(6) 1.2124(5) 0.8143(4) 0.031(7) Uani 1 1 d G U
C82 C 0.2917(6) 1.2390(5) 0.7372(4) 0.050(9) Uani 1 1 d G U
H82 H 0.3348 1.2011 0.6794 0.059 Uiso 1 1 calc R U
C83 C 0.3100(6) 1.3213(5) 0.7447(5) 0.078(13) Uani 1 1 d G U
H83 H 0.3657 1.3395 0.6920 0.093 Uiso 1 1 calc R U
C84 C 0.2468(6) 1.3769(5) 0.8292(5) 0.062(11) Uani 1 1 d G U
H84 H 0.2593 1.4331 0.8343 0.074 Uiso 1 1 calc R U
C85 C 0.1654(6) 1.3501(5) 0.9063(5) 0.048(10) Uani 1 1 d G U
H85 H 0.1223 1.3881 0.9641 0.058 Uiso 1 1 calc R U
C86 C 0.1471(6) 1.2680(5) 0.8988(5) 0.038(8) Uani 1 1 d G U
H86 H 0.0915 1.2497 0.9516 0.046 Uiso 1 1 calc R U
C87 C 0.0794(6) 0.8498(5) 0.7911(5) 0.040(9) Uani 1 1 d G U
C88 C -0.0104(6) 0.8458(5) 0.8761(5) 0.046(9) Uani 1 1 d G U
H88 H -0.0444 0.8936 0.9254 0.055 Uiso 1 1 calc R U
C89 C -0.0506(6) 0.7720(6) 0.8889(5) 0.046(7) Uani 1 1 d G U
H89 H -0.1120 0.7693 0.9469 0.055 Uiso 1 1 calc R U
C90 C -0.0009(6) 0.7022(6) 0.8167(5) 0.052(9) Uani 1 1 d G U
H90 H -0.0284 0.6518 0.8255 0.062 Uiso 1 1 calc R U
C91 C 0.0890(6) 0.7062(6) 0.7317(5) 0.043(8) Uani 1 1 d G U
H91 H 0.1230 0.6585 0.6824 0.052 Uiso 1 1 calc R U
C92 C 0.1291(6) 0.7800(5) 0.7189(5) 0.040(8) Uani 1 1 d G U
C93 C 0.2260(6) 0.7849(6) 0.6261(5) 0.034(8) Uani 1 1 d G U
C94 C 0.2217(6) 0.8731(6) 0.5717(4) 0.044(10) Uani 1 1 d G U
C95 C 0.3128(6) 0.8712(6) 0.4855(4) 0.045(10) Uani 1 1 d G U
H95 H 0.3098 0.9315 0.4483 0.054 Uiso 1 1 calc R U
C96 C 0.4084(6) 0.7812(6) 0.4538(4) 0.045(8) Uani 1 1 d G U
H96 H 0.4708 0.7800 0.3949 0.054 Uiso 1 1 calc R U
C97 C 0.4128(6) 0.6931(6) 0.5083(5) 0.045(8) Uani 1 1 d G U
H97 H 0.4781 0.6316 0.4866 0.054 Uiso 1 1 calc R U
C98 C 0.3216(6) 0.6949(6) 0.5944(5) 0.029(6) Uani 1 1 d G U
H98 H 0.3245 0.6347 0.6316 0.035 Uiso 1 1 calc R U
C99 C -0.2430(6) 1.2991(6) 0.6270(5) 0.050(7) Uani 1 1 d G U
C100 C -0.2239(7) 1.3815(6) 0.5741(5) 0.059(7) Uani 1 1 d G U
C101 C -0.3162(7) 1.4745(6) 0.5810(6) 0.070(8) Uani 1 1 d G U
H101 H -0.3031 1.5308 0.5448 0.084 Uiso 1 1 calc R U
C102 C -0.4275(7) 1.4853(6) 0.6408(6) 0.068(8) Uani 1 1 d G U
H102 H -0.4905 1.5489 0.6455 0.082 Uiso 1 1 calc R U
C103 C -0.4466(6) 1.4029(6) 0.6937(6) 0.058(7) Uani 1 1 d G U
H103 H -0.5227 1.4102 0.7345 0.070 Uiso 1 1 calc R U
C104 C -0.3543(6) 1.3098(6) 0.6868(5) 0.035(6) Uani 1 1 d G U
H104 H -0.3673 1.2535 0.7229 0.042 Uiso 1 1 calc R U
C107 C 0.376(5) 0.964(5) 1.213(4) 0.048(11) Uani 1 1 d . U
C108 C 0.274(3) 1.008(3) 1.012(3) 0.031(9) Uani 1 1 d . U
C111 C 0.607(4) 0.894(4) 0.932(3) 0.054(12) Uani 1 1 d . U
C112 C 0.475(4) 0.711(4) 1.056(3) 0.028(8) Uani 1 1 d . U
C117 C -0.180(2) 1.104(2) 0.889(2) 0.011(5) Uani 1 1 d . U
C118 C 0.037(4) 1.035(4) 0.604(3) 0.024(7) Uani 1 1 d . U
C119 C -0.057(4) 1.276(4) 0.746(3) 0.041(12) Uani 1 1 d . U
C120 C 0.136(4) 0.973(3) 0.802(2) 0.025(8) Uani 1 1 d . U
O121 O 0.331(3) 0.446(3) 1.199(2) 0.093(11) Uani 1 1 d D U
C122 C 0.236(4) 0.532(4) 1.250(3) 0.091(13) Uani 1 1 d D U
H12A H 0.1611 0.5280 1.2853 0.109 Uiso 1 1 calc R U
H12B H 0.2319 0.5994 1.2205 0.109 Uiso 1 1 calc R U
C123 C 0.332(4) 0.470(4) 1.287(3) 0.098(12) Uani 1 1 d D U
H123 H 0.3122 0.4257 1.3447 0.118 Uiso 1 1 calc R U
C124 C 0.412(6) 0.505(6) 1.285(4) 0.102(17) Uani 1 1 d . U
H12C H 0.3983 0.5169 1.3518 0.153 Uiso 1 1 calc R U
H12D H 0.4902 0.4545 1.2555 0.153 Uiso 1 1 calc R U
H12E H 0.4017 0.5679 1.2468 0.153 Uiso 1 1 calc R U
O129 O 0.948(3) 0.636(3) 1.327(3) 0.100(11) Uani 1 1 d D U
C130 C 0.925(4) 0.731(4) 1.356(5) 0.097(14) Uani 1 1 d D U
H13A H 0.9744 0.7658 1.3129 0.117 Uiso 1 1 calc R U
H13B H 0.9002 0.7404 1.4268 0.117 Uiso 1 1 calc R U
C131 C 0.844(3) 0.722(4) 1.321(4) 0.090(12) Uani 1 1 d D U
H131 H 0.8478 0.7493 1.2541 0.108 Uiso 1 1 calc R U
C132 C 0.728(4) 0.742(5) 1.392(4) 0.088(16) Uani 1 1 d . U
H13C H 0.6733 0.8040 1.3721 0.132 Uiso 1 1 calc R U
H13D H 0.7085 0.6861 1.3950 0.132 Uiso 1 1 calc R U
H13E H 0.7251 0.7512 1.4559 0.132 Uiso 1 1 calc R U
O135 O 0.048(5) 0.577(6) 1.592(4) 0.22(3) Uani 1 1 d D U
C133 C 0.112(5) 0.482(5) 1.540(5) 0.22(3) Uani 1 1 d D U
H133 H 0.1614 0.4214 1.5689 0.265 Uiso 1 1 calc R U
C134 C 0.145(7) 0.568(7) 1.505(5) 0.22(3) Uani 1 1 d D U
H13F H 0.2157 0.5627 1.5108 0.263 Uiso 1 1 calc R U
H13G H 0.1296 0.6063 1.4465 0.263 Uiso 1 1 calc R U
C136 C 0.034(5) 0.471(7) 1.502(5) 0.22(3) Uani 1 1 d D U
H13H H 0.0742 0.4076 1.4670 0.329 Uiso 1 1 calc R U
H13I H -0.0356 0.4700 1.5566 0.329 Uiso 1 1 calc R U
H13J H 0.0112 0.5273 1.4577 0.329 Uiso 1 1 calc R U
O137 O 0.653(5) 0.308(4) 1.354(3) 0.154(18) Uani 1 1 d D U
C125 C 0.482(10) 0.257(8) 1.460(6) 0.17(3) Uani 1 1 d . U
H12F H 0.4336 0.2573 1.5295 0.248 Uiso 1 1 calc R U
H12G H 0.4331 0.3001 1.4231 0.248 Uiso 1 1 calc R U
H12H H 0.5228 0.1887 1.4364 0.248 Uiso 1 1 calc R U
C126 C 0.568(7) 0.298(8) 1.449(4) 0.16(2) Uani 1 1 d D U
H126 H 0.5205 0.3677 1.4741 0.194 Uiso 1 1 calc R U
C127 C 0.688(7) 0.277(7) 1.436(4) 0.16(2) Uani 1 1 d D U
H12I H 0.6996 0.3252 1.4622 0.197 Uiso 1 1 calc R U
H12J H 0.7415 0.2054 1.4394 0.197 Uiso 1 1 calc R U

loop_
_atom_site_aniso_label
_atom_site_aniso_U_11
_atom_site_aniso_U_22
_atom_site_aniso_U_33
_atom_site_aniso_U_23
_atom_site_aniso_U_13
_atom_site_aniso_U_12
Au1 0.0381(12) 0.0316(15) 0.0305(10) -0.0002(9) -0.0102(9) -0.0127(12)
Au2 0.0399(13) 0.0312(15) 0.0280(10) -0.0013(9) -0.0084(9) -0.0150(12)
Au3 0.0376(12) 0.0279(15) 0.0321(10) -0.0012(9) -0.0065(9) -0.0099(12)
Au4 0.0356(12) 0.0370(16) 0.0363(11) -0.0065(10) -0.0078(9) -0.0133(12)
Au5 0.0445(14) 0.0320(15) 0.0337(11) 0.0010(10) -0.0104(10) -0.0167(12)
Au6 0.0597(16) 0.0233(14) 0.0335(11) 0.0011(9) -0.0169(10) -0.0086(12)
Au7 0.0417(13) 0.0359(16) 0.0322(11) -0.0087(10) -0.0101(9) -0.0087(12)
Au8 0.0440(13) 0.0320(16) 0.0321(10) -0.0004(9) -0.0137(9) -0.0132(13)
N105 0.048(13) 0.051(14) 0.050(14) -0.010(10) -0.032(10) -0.010(9)
N106 0.039(14) 0.043(14) 0.037(14) -0.003(9) -0.016(10) -0.014(11)
N109 0.030(12) 0.013(11) 0.037(11) 0.012(8) -0.014(9) -0.009(9)
N110 0.039(12) 0.033(16) 0.046(12) 0.005(11) -0.009(9) -0.008(10)
N113 0.030(12) 0.031(12) 0.022(9) -0.009(8) -0.007(8) -0.014(9)
N114 0.029(14) 0.021(17) 0.026(11) -0.005(11) -0.012(9) -0.011(12)
N115 0.031(17) 0.030(17) 0.029(15) -0.007(12) 0.005(12) -0.018(15)
N116 0.025(10) 0.022(10) 0.022(11) 0.006(8) -0.006(8) -0.012(8)
C9 0.045(16) 0.056(19) 0.034(13) -0.016(11) -0.019(11) -0.026(14)
C10 0.051(17) 0.07(2) 0.044(15) -0.004(13) -0.011(13) -0.025(15)
C11 0.050(17) 0.07(2) 0.043(15) -0.014(12) -0.019(12) -0.019(15)
C12 0.061(18) 0.07(2) 0.047(16) -0.015(12) -0.009(13) -0.013(15)
C13 0.064(18) 0.06(2) 0.047(16) -0.010(13) -0.008(13) -0.010(15)
C14 0.052(17) 0.052(19) 0.031(13) -0.014(11) -0.015(12) -0.019(14)
C15 0.044(17) 0.021(17) 0.053(14) 0.005(11) -0.019(12) -0.010(14)
C16 0.050(18) 0.022(17) 0.070(15) 0.007(12) -0.029(12) -0.013(14)
C17 0.07(2) 0.05(2) 0.078(15) 0.001(13) -0.017(14) -0.035(18)
C18 0.06(2) 0.05(2) 0.077(16) 0.003(14) -0.015(15) -0.036(18)
C19 0.039(16) 0.033(17) 0.047(14) 0.016(11) -0.020(12) -0.016(14)
C20 0.025(15) 0.017(16) 0.048(14) 0.009(11) -0.016(11) -0.007(13)
C21 0.027(14) 0.031(16) 0.051(12) 0.009(11) -0.025(10) -0.021(13)
C22 0.064(19) 0.07(2) 0.058(14) -0.004(13) -0.011(13) -0.050(18)
C23 0.09(2) 0.07(2) 0.071(17) -0.007(14) -0.011(16) -0.06(2)
C24 0.08(2) 0.06(2) 0.067(17) -0.001(14) -0.028(14) -0.037(18)
C25 0.07(2) 0.051(19) 0.070(16) -0.002(14) -0.026(15) -0.030(17)
C26 0.049(18) 0.046(19) 0.058(14) 0.000(13) -0.023(13) -0.018(16)
C27 0.046(8) 0.049(9) 0.025(6) -0.005(6) -0.012(6) -0.022(7)
C28 0.046(8) 0.049(9) 0.026(6) -0.005(6) -0.012(6) -0.022(7)
C29 0.047(8) 0.049(9) 0.026(6) -0.005(6) -0.012(6) -0.022(7)
C30 0.047(8) 0.049(9) 0.026(6) -0.005(6) -0.012(6) -0.022(7)
C31 0.046(8) 0.049(9) 0.026(6) -0.005(6) -0.012(6) -0.022(7)
C32 0.046(8) 0.049(9) 0.025(6) -0.005(6) -0.012(6) -0.023(7)
C33 0.022(12) 0.035(18) 0.025(11) 0.005(10) -0.007(8) -0.023(12)
C34 0.042(14) 0.037(16) 0.028(10) 0.000(10) -0.010(9) -0.022(12)
C35 0.042(14) 0.038(17) 0.031(11) -0.004(10) 0.000(9) -0.027(12)
C36 0.047(15) 0.046(18) 0.031(11) -0.006(11) -0.003(9) -0.019(13)
C37 0.040(14) 0.06(2) 0.034(11) -0.005(12) -0.005(9) -0.012(14)
C38 0.036(14) 0.09(3) 0.022(11) 0.004(12) -0.005(9) 0.005(15)
C39 0.024(12) 0.014(14) 0.023(9) -0.012(8) 0.008(7) -0.012(11)
C40 0.039(13) 0.020(15) 0.043(11) -0.010(9) -0.007(9) -0.015(11)
C41 0.041(14) 0.029(18) 0.046(11) -0.009(10) -0.014(9) -0.005(12)
C42 0.040(13) 0.025(16) 0.046(11) -0.013(9) -0.012(9) -0.010(12)
C43 0.032(12) 0.028(15) 0.028(10) -0.006(9) 0.003(8) -0.016(10)
C44 0.033(12) 0.027(16) 0.027(10) -0.006(9) 0.003(8) -0.017(11)
C45 0.035(14) 0.025(12) 0.050(16) -0.006(10) -0.011(12) -0.018(10)
C46 0.034(16) 0.035(14) 0.060(17) -0.018(12) -0.016(14) -0.012(12)
C47 0.025(14) 0.047(14) 0.044(16) -0.014(12) -0.006(13) -0.008(12)
C48 0.033(15) 0.049(15) 0.050(14) -0.016(11) -0.017(13) -0.006(12)
C49 0.031(7) 0.031(7) 0.031(7) -0.0001(15) -0.011(3) -0.013(3)
C50 0.044(14) 0.023(11) 0.048(15) -0.006(10) -0.023(13) -0.010(10)
C51 0.062(9) 0.042(9) 0.025(7) -0.004(6) -0.009(6) -0.027(7)
C52 0.063(9) 0.042(9) 0.026(7) -0.004(6) -0.009(6) -0.026(7)
C53 0.063(9) 0.043(9) 0.026(7) -0.003(6) -0.009(6) -0.026(7)
C54 0.063(9) 0.043(9) 0.026(7) -0.004(6) -0.009(6) -0.026(7)
C55 0.063(9) 0.042(9) 0.026(7) -0.003(6) -0.009(6) -0.026(7)
C56 0.062(9) 0.042(9) 0.026(7) -0.004(6) -0.009(6) -0.026(7)
C57 0.024(5) 0.024(5) 0.024(5) -0.0006(15) -0.008(2) -0.010(3)
C58 0.029(10) 0.032(10) 0.041(10) 0.007(8) -0.006(8) -0.016(8)
C59 0.034(15) 0.058(16) 0.071(17) -0.015(12) -0.025(14) -0.009(12)
C60 0.030(14) 0.056(15) 0.051(15) -0.007(12) -0.006(12) -0.021(11)
C61 0.033(14) 0.049(14) 0.052(15) -0.012(11) -0.002(11) -0.015(11)
C62 0.032(12) 0.028(10) 0.048(14) -0.005(9) -0.010(11) -0.004(9)
C63 0.028(12) 0.029(12) 0.013(11) -0.001(8) 0.002(9) -0.008(9)
C64 0.032(7) 0.032(7) 0.032(7) 0.0001(15) -0.011(3) -0.013(3)
C65 0.036(14) 0.032(12) 0.031(11) 0.008(9) -0.014(11) -0.018(11)
C66 0.042(16) 0.032(12) 0.036(14) 0.006(10) -0.008(13) -0.015(11)
C67 0.039(16) 0.030(13) 0.021(12) 0.003(10) 0.000(11) -0.013(11)
C68 0.032(14) 0.031(12) 0.023(12) -0.001(9) 0.006(11) -0.009(10)
C69 0.031(10) 0.018(13) 0.034(9) -0.004(8) -0.005(7) -0.013(9)
C70 0.027(6) 0.027(6) 0.027(6) -0.0005(15) -0.009(3) -0.011(3)
C71 0.022(10) 0.025(13) 0.027(9) -0.002(8) -0.001(7) -0.011(9)
C72 0.026(12) 0.045(18) 0.031(9) -0.003(9) -0.006(7) -0.006(12)
C73 0.020(11) 0.038(17) 0.033(10) -0.001(9) -0.007(8) -0.008(11)
C74 0.022(11) 0.035(17) 0.030(9) -0.004(8) -0.007(7) -0.012(11)
C75 0.043(13) 0.021(15) 0.028(11) 0.003(10) -0.006(9) -0.024(11)
C76 0.045(11) 0.023(12) 0.036(10) -0.004(8) -0.009(8) -0.023(9)
C77 0.052(14) 0.030(17) 0.039(11) -0.003(10) -0.012(9) -0.011(12)
C78 0.024(13) 0.039(18) 0.037(11) -0.001(10) -0.005(9) -0.011(12)
C79 0.028(13) 0.07(2) 0.030(11) 0.003(11) -0.002(9) -0.001(14)
C80 0.027(13) 0.06(2) 0.034(11) 0.003(11) -0.001(9) -0.009(13)
C81 0.018(13) 0.035(16) 0.027(10) -0.002(10) -0.012(9) 0.003(12)
C82 0.047(16) 0.08(2) 0.030(11) -0.006(12) -0.014(10) -0.033(16)
C83 0.08(2) 0.10(2) 0.051(15) -0.026(15) 0.008(15) -0.06(2)
C84 0.07(2) 0.08(2) 0.042(14) -0.010(14) 0.000(13) -0.045(19)
C85 0.045(18) 0.049(18) 0.038(13) -0.012(13) 0.003(13) -0.019(16)
C86 0.026(15) 0.037(17) 0.032(11) -0.006(11) 0.000(11) -0.003(13)
C87 0.044(18) 0.046(19) 0.030(13) 0.003(12) -0.009(12) -0.025(16)
C88 0.047(18) 0.051(18) 0.035(13) 0.005(12) -0.006(13) -0.026(16)
C89 0.046(16) 0.048(17) 0.050(13) 0.017(11) -0.029(11) -0.021(14)
C90 0.057(18) 0.051(18) 0.054(13) 0.011(12) -0.020(12) -0.032(16)
C91 0.051(17) 0.049(19) 0.048(12) 0.008(11) -0.027(11) -0.030(15)
C92 0.045(17) 0.048(19) 0.034(13) 0.002(11) -0.014(12) -0.027(16)
C93 0.038(14) 0.022(14) 0.036(13) 0.007(10) -0.014(11) -0.008(11)
C94 0.040(16) 0.021(15) 0.033(13) 0.003(10) 0.007(12) 0.000(12)
C95 0.046(16) 0.037(15) 0.024(13) -0.001(10) 0.005(12) -0.010(13)
C96 0.039(16) 0.039(15) 0.039(13) -0.011(10) -0.002(11) -0.008(12)
C97 0.047(15) 0.039(15) 0.040(13) -0.006(10) -0.014(11) -0.008(12)
C98 0.032(13) 0.032(14) 0.028(12) 0.002(9) -0.028(9) -0.003(11)
C99 0.071(14) 0.017(11) 0.052(12) -0.006(9) -0.029(11) -0.002(10)
C100 0.077(15) 0.016(12) 0.064(13) -0.003(10) -0.023(11) -0.004(11)
C101 0.082(15) 0.020(12) 0.072(14) -0.001(10) -0.020(12) 0.002(11)
C102 0.080(15) 0.021(12) 0.069(14) 0.000(10) -0.023(12) 0.004(11)
C103 0.073(14) 0.022(12) 0.056(13) -0.001(10) -0.029(11) 0.005(11)
C104 0.064(14) 0.008(11) 0.042(12) 0.000(9) -0.038(10) -0.007(10)
C107 0.047(14) 0.049(15) 0.050(16) -0.001(11) -0.026(11) -0.014(10)
C108 0.021(14) 0.036(14) 0.031(14) 0.002(9) -0.012(10) -0.007(10)
C111 0.056(16) 0.058(18) 0.059(16) -0.002(11) -0.024(11) -0.029(12)
C112 0.033(11) 0.029(15) 0.029(12) -0.008(10) -0.014(9) -0.013(10)
C117 0.011(6) 0.011(6) 0.011(5) 0.0002(15) -0.004(2) -0.005(3)
C118 0.027(11) 0.022(11) 0.027(12) 0.007(8) -0.010(9) -0.016(8)
C119 0.044(17) 0.03(2) 0.018(13) 0.009(12) -0.009(11) 0.003(15)
C120 0.033(19) 0.020(16) 0.023(15) 0.013(12) -0.018(13) -0.011(15)
O121 0.10(2) 0.12(3) 0.066(16) -0.032(17) -0.004(14) -0.06(2)
C122 0.10(2) 0.12(3) 0.06(2) -0.028(19) -0.005(16) -0.05(2)
C123 0.10(3) 0.12(3) 0.074(18) -0.040(19) -0.013(17) -0.05(2)
C124 0.11(3) 0.11(4) 0.10(3) -0.02(3) -0.04(3) -0.05(3)
O129 0.067(17) 0.10(3) 0.12(2) -0.034(19) -0.012(16) -0.030(17)
C130 0.05(2) 0.10(3) 0.13(3) -0.04(2) -0.011(19) -0.027(19)
C131 0.059(17) 0.09(3) 0.11(2) -0.03(2) -0.008(16) -0.031(18)
C132 0.058(18) 0.12(4) 0.09(3) -0.03(3) -0.015(16) -0.037(19)
O135 0.13(3) 0.36(7) 0.19(4) -0.18(4) 0.07(3) -0.16(4)
C133 0.13(3) 0.36(7) 0.19(4) -0.18(4) 0.07(3) -0.16(4)
C134 0.13(3) 0.36(7) 0.19(4) -0.18(4) 0.07(3) -0.16(4)
C136 0.13(3) 0.36(7) 0.19(4) -0.18(4) 0.07(3) -0.16(4)
O137 0.25(5) 0.20(4) 0.085(19) -0.01(2) -0.04(3) -0.17(4)
C125 0.24(5) 0.18(7) 0.14(4) 0.02(4) -0.07(4) -0.14(5)
C126 0.25(5) 0.21(5) 0.09(2) -0.01(3) -0.04(3) -0.16(4)
C127 0.24(5) 0.22(5) 0.08(2) -0.02(3) -0.04(3) -0.16(4)

loop_
_atom_type_symbol
_atom_type_description
_atom_type_scat_dispersion_real
_atom_type_scat_dispersion_imag
_atom_type_scat_source
C C 0.0033 0.0016
;
International Tables for Crystallography
(Vol. C, Tables 4.2.6.8 and 6.1.1.4)
;
H H 0.0000 0.0000
;
International Tables for Crystallography
(Vol. C, Table 6.1.1.4)
;
Au Au -2.0133 8.8022
;
International Tables for Crystallography
(Vol. C, Tables 4.2.6.8 and 6.1.1.4)
;
N N 0.0061 0.0033
;
International Tables for Crystallography
(Vol. C, Tables 4.2.6.8 and 6.1.1.4)
;
O O 0.0106 0.0060
;
International Tables for Crystallography
(Vol. C, Tables 4.2.6.8 and 6.1.1.4)
;

loop_
_geom_angle_atom_site_label_1
_geom_angle_atom_site_label_2
_geom_angle_atom_site_label_3
_geom_angle
C108 Au1 C21 174.9(13)
C108 Au1 Au2 92.2(12)
C21 Au1 Au2 87.27(18)
C112 Au2 C33 177.5(14)
C112 Au2 Au1 83.7(13)
C33 Au2 Au1 98.6(2)
C112 Au2 Au7 74.4(10)
C33 Au2 Au7 105.56(19)
Au1 Au2 Au7 111.97(8)
C119 Au3 C75 178.1(16)
C119 Au3 Au8 85.0(13)
C75 Au3 Au8 95.6(2)
C119 Au3 Au6 69.9(15)
C75 Au3 Au6 108.26(19)
Au8 Au3 Au6 111.71(8)
C111 Au4 C51 176.9(18)
C111 Au4 Au7 89.4(15)
C51 Au4 Au7 90.2(2)
C57 Au5 C117 174.2(9)
C57 Au5 Au6 92.5(2)
C117 Au5 Au6 88.9(8)
C118 Au6 C99 174.1(11)
C118 Au6 Au5 86.3(11)
C99 Au6 Au5 99.6(2)
C118 Au6 Au3 72.9(11)
C99 Au6 Au3 103.5(2)
Au5 Au6 Au3 116.14(8)
C27 Au7 C107 169.0(16)
C27 Au7 Au4 104.2(2)
C107 Au7 Au4 86.4(16)
C27 Au7 Au2 100.9(2)
C107 Au7 Au2 76.3(15)
Au4 Au7 Au2 116.01(7)
C81 Au8 C120 176.1(10)
C81 Au8 Au3 83.76(18)
C120 Au8 Au3 93.5(9)
C107 N105 C9 156(4)
C108 N106 C20 174(4)
C50 N109 C111 167(3)
C112 N110 C39 179(5)
C117 N113 C63 166(4)
C119 N114 C74 165(4)
C120 N115 C87 171(4)
C118 N116 C94 172(4)
N105 C9 C10 124(2)
N105 C9 C14 115(2)
C10 C9 C14 120.0
C9 C10 C11 120.0
C9 C10 H10 120.0
C11 C10 H10 120.0
C12 C11 C10 120.0
C12 C11 H11 120.0
C10 C11 H11 120.0
C11 C12 C13 120.0
C11 C12 H12 120.0
C13 C12 H12 120.0
C12 C13 C14 120.0
C12 C13 H13 120.0
C14 C13 H13 120.0
C13 C14 C9 120.0
C13 C14 C15 118.9
C9 C14 C15 121.1
C20 C15 C16 120.0
C20 C15 C14 125.5
C16 C15 C14 114.4
C17 C16 C15 120.0
C17 C16 H16 120.0
C15 C16 H16 120.0
C18 C17 C16 120.0
C18 C17 H17 120.0
C16 C17 H17 120.0
C17 C18 C19 120.0
C17 C18 H18 120.0
C19 C18 H18 120.0
C20 C19 C18 120.0
C20 C19 H19 120.0
C18 C19 H19 120.0
C19 C20 C15 120.0
C19 C20 N106 120.4(14)
C15 C20 N106 119.5(14)
C26 C21 C22 120.0
C26 C21 Au1 128.44(16)
C22 C21 Au1 111.37(16)
C23 C22 C21 120.0
C23 C22 H22 120.0
C21 C22 H22 120.0
C22 C23 C24 120.0
C22 C23 H23 120.0
C24 C23 H23 120.0
C23 C24 C25 120.1
C23 C24 H24 120.0
C25 C24 H24 120.0
C24 C25 C26 119.9
C24 C25 H25 120.0
C26 C25 H25 120.0
C21 C26 C25 120.0
C21 C26 H26 120.0
C25 C26 H26 120.0
C28 C27 C32 120.0
C28 C27 Au7 124.5(2)
C32 C27 Au7 115.5(2)
C27 C28 C29 120.0
C27 C28 H28 120.0
C29 C28 H28 120.0
C30 C29 C28 120.0
C30 C29 H29 120.0
C28 C29 H29 120.0
C29 C30 C31 120.0
C29 C30 H30 120.0
C31 C30 H30 120.0
C32 C31 C30 119.9
C32 C31 H31 120.0
C30 C31 H31 120.0
C27 C32 C31 120.0
C27 C32 H32 120.0
C31 C32 H32 120.0
C34 C33 C38 120.0
C34 C33 Au2 122.00(19)
C38 C33 Au2 117.98(19)
C35 C34 C33 120.0
C35 C34 H34 120.0
C33 C34 H34 120.0
C34 C35 C36 120.0
C34 C35 H35 120.0
C36 C35 H35 120.0
C35 C36 C37 120.0
C35 C36 H36 120.0
C37 C36 H36 120.0
C38 C37 C36 119.9
C38 C37 H37 120.0
C36 C37 H37 120.0
C37 C38 C33 120.0
C37 C38 H38 120.0
C33 C38 H38 120.0
C40 C39 C44 120.0
C40 C39 N110 114.0(18)
C44 C39 N110 125.9(18)
C41 C40 C39 120.0
C41 C40 H40 120.0
C39 C40 H40 120.0
C42 C41 C40 120.0
C42 C41 H41 120.0
C40 C41 H41 120.0
C41 C42 C43 120.1
C41 C42 H42 120.0
C43 C42 H42 120.0
C42 C43 C44 120.0
C42 C43 H43 120.0
C44 C43 H43 120.0
C43 C44 C39 120.0
C43 C44 C45 118.8
C39 C44 C45 121.2
C46 C45 C50 120.0
C46 C45 C44 119.6
C50 C45 C44 120.3
C45 C46 C47 120.0
C45 C46 H46 120.0
C47 C46 H46 120.0
C46 C47 C48 119.9
C46 C47 H47 120.0
C48 C47 H47 120.0
C49 C48 C47 120.0
C49 C48 H48 120.0
C47 C48 H48 120.0
C50 C49 C48 120.0
C50 C49 H49 120.0
C48 C49 H49 120.0
N109 C50 C49 114.2(16)
N109 C50 C45 125.8(16)
C49 C50 C45 120.0
C52 C51 C56 120.0
C52 C51 Au4 126.5(2)
C56 C51 Au4 113.4(2)
C51 C52 C53 120.0
C51 C52 H52 120.0
C53 C52 H52 120.0
C52 C53 C54 120.0
C52 C53 H53 120.0
C54 C53 H53 120.0
C55 C54 C53 119.9
C55 C54 H54 120.0
C53 C54 H54 120.0
C56 C55 C54 120.1
C56 C55 H55 120.0
C54 C55 H55 120.0
C55 C56 C51 120.0
C55 C56 H56 120.0
C51 C56 H56 120.0
C62 C57 C58 120.0
C62 C57 Au5 122.3(2)
C58 C57 Au5 117.5(2)
C57 C58 C59 120.0
C57 C58 H58 120.0
C59 C58 H58 120.0
C60 C59 C58 120.0
C60 C59 H59 120.0
C58 C59 H59 120.0
C61 C60 C59 120.0
C61 C60 H60 120.0
C59 C60 H60 120.0
C60 C61 C62 120.0
C60 C61 H61 120.0
C62 C61 H61 120.0
C57 C62 C61 120.1
C57 C62 H62 120.0
C61 C62 H62 120.0
C68 C63 C64 120.0
C68 C63 N113 113.2(14)
C64 C63 N113 125.8(15)
C65 C64 C63 120.0
C65 C64 H64 120.0
C63 C64 H64 120.0
C64 C65 C66 120.0
C64 C65 H65 120.0
C66 C65 H65 120.0
C65 C66 C67 120.0
C65 C66 H66 120.0
C67 C66 H66 120.0
C66 C67 C68 120.0
C66 C67 H67 120.0
C68 C67 H67 120.0
C63 C68 C67 120.0
C63 C68 C69 123.0
C67 C68 C69 117.0
C74 C69 C70 120.0
C74 C69 C68 122.7
C70 C69 C68 117.1
C71 C70 C69 119.9
C71 C70 H70 120.0
C69 C70 H70 120.0
C70 C71 C72 120.1
C70 C71 H71 120.0
C72 C71 H71 120.0
C71 C72 C73 119.9
C71 C72 H72 120.0
C73 C72 H72 120.0
C74 C73 C72 120.0
C74 C73 H73 120.0
C72 C73 H73 120.0
N114 C74 C69 117.7(14)
N114 C74 C73 122.0(15)
C69 C74 C73 120.0
C76 C75 C80 120.0
C76 C75 Au3 120.60(18)
C80 C75 Au3 119.31(18)
C75 C76 C77 120.0
C75 C76 H76 120.0
C77 C76 H76 120.0
C78 C77 C76 120.0
C78 C77 H77 120.0
C76 C77 H77 120.0
C77 C78 C79 120.0
C77 C78 H78 120.0
C79 C78 H78 120.0
C80 C79 C78 120.0
C80 C79 H79 120.0
C78 C79 H79 120.0
C79 C80 C75 120.0
C79 C80 H80 120.0
C75 C80 H80 120.0
C86 C81 C82 120.0
C86 C81 Au8 115.45(17)
C82 C81 Au8 124.57(17)
C81 C82 C83 120.0
C81 C82 H82 120.0
C83 C82 H82 120.0
C84 C83 C82 120.0
C84 C83 H83 120.0
C82 C83 H83 120.0
C83 C84 C85 120.0
C83 C84 H84 120.0
C85 C84 H84 120.0
C86 C85 C84 120.0
C86 C85 H85 120.0
C84 C85 H85 120.0
C85 C86 C81 120.0
C85 C86 H86 120.0
C81 C86 H86 120.0
N115 C87 C92 127.1(15)
N115 C87 C88 112.9(15)
C92 C87 C88 120.0
C87 C88 C89 120.0
C87 C88 H88 120.0
C89 C88 H88 120.0
C90 C89 C88 120.0
C90 C89 H89 120.0
C88 C89 H89 120.0
C89 C90 C91 120.0
C89 C90 H90 120.0
C91 C90 H90 120.0
C92 C91 C90 120.0
C92 C91 H91 120.0
C90 C91 H91 120.0
C91 C92 C87 120.0
C91 C92 C93 120.0
C87 C92 C93 120.0
C94 C93 C98 120.0
C94 C93 C92 123.3
C98 C93 C92 116.7
C95 C94 C93 120.0
C95 C94 N116 115.8(11)
C93 C94 N116 122.3(11)
C94 C95 C96 120.0
C94 C95 H95 120.0
C96 C95 H95 120.0
C95 C96 C97 120.0
C95 C96 H96 120.0
C97 C96 H96 120.0
C98 C97 C96 120.0
C98 C97 H97 120.0
C96 C97 H97 120.0
C97 C98 C93 120.0
C97 C98 H98 120.0
C93 C98 H98 120.0
C104 C99 C100 120.0
C104 C99 Au6 119.8(2)
C100 C99 Au6 120.2(2)
C101 C100 C99 120.0
C100 C101 C102 120.0
C100 C101 H101 120.0
C102 C101 H101 120.0
C103 C102 C101 120.0
C103 C102 H102 120.0
C101 C102 H102 120.0
C104 C103 C102 120.0
C104 C103 H103 120.0
C102 C103 H103 120.0
C99 C104 C103 120.0
C99 C104 H104 120.0
C103 C104 H104 120.0
N105 C107 Au7 170(4)
N106 C108 Au1 177(4)
N109 C111 Au4 173(4)
N110 C112 Au2 173(4)
N113 C117 Au5 169(4)
N116 C118 Au6 172(4)
N114 C119 Au3 177(4)
N115 C120 Au8 171(4)
C122 O121 C123 63.0(11)
O121 C122 C123 59(2)
O121 C122 H12A 117.8
C123 C122 H12A 117.8
O121 C122 H12B 117.8
C123 C122 H12B 117.8
H12A C122 H12B 115.0
C124 C123 O121 122(5)
C124 C123 C122 122(6)
O121 C123 C122 58(2)
C124 C123 H123 114.5
O121 C123 H123 114.5
C122 C123 H123 114.5
C123 C124 H12C 109.5
C123 C124 H12D 109.5
H12C C124 H12D 109.5
C123 C124 H12E 109.5
H12C C124 H12E 109.5
H12D C124 H12E 109.5
C130 O129 C131 62.5(12)
O129 C130 C131 60(2)
O129 C130 H13A 117.8
C131 C130 H13A 117.8
O129 C130 H13B 117.8
C131 C130 H13B 117.8
H13A C130 H13B 114.9
C132 C131 O129 125(5)
C132 C131 C130 116(4)
O129 C131 C130 58(2)
C132 C131 H131 115.1
O129 C131 H131 115.1
C130 C131 H131 115.1
C131 C132 H13C 109.5
C131 C132 H13D 109.5
H13C C132 H13D 109.5
C131 C132 H13E 109.5
H13C C132 H13E 109.5
H13D C132 H13E 109.5
C134 O135 C133 61.8(16)
O135 C133 C134 58(2)
O135 C133 C136 108(5)
C134 C133 C136 119(7)
O135 C133 H133 118.9
C134 C133 H133 118.9
C136 C133 H133 118.9
O135 C134 C133 61(2)
O135 C134 H13F 117.7
C133 C134 H13F 117.7
O135 C134 H13G 117.7
C133 C134 H13G 117.7
H13F C134 H13G 114.8
C133 C136 H13H 109.5
C133 C136 H13I 109.5
H13H C136 H13I 109.5
C133 C136 H13J 109.5
H13H C136 H13J 109.5
H13I C136 H13J 109.5
C127 O137 C126 61.9(16)
C126 C125 H12F 109.5
C126 C125 H12G 109.5
H12F C125 H12G 109.5
C126 C125 H12H 109.5
H12F C125 H12H 109.5
H12G C125 H12H 109.5
O137 C126 C127 58(2)
O137 C126 C125 123(6)
C127 C126 C125 148(10)
O137 C126 H126 105.1
C127 C126 H126 105.1
C125 C126 H126 105.1
O137 C127 C126 61(2)
O137 C127 H12I 117.7
C126 C127 H12I 117.7
O137 C127 H12J 117.7
C126 C127 H12J 117.7
H12I C127 H12J 114.8

loop_
_geom_bond_atom_site_label_1
_geom_bond_atom_site_label_2
_geom_bond_distance
Au1 C108 1.86(4)
Au1 C21 2.097(6)
Au1 Au2 3.123(3)
Au2 C112 2.00(4)
Au2 C33 2.071(7)
Au2 Au7 3.290(3)
Au3 C119 1.90(4)
Au3 C75 2.097(7)
Au3 Au8 3.116(3)
Au3 Au6 3.322(3)
Au4 C111 1.85(4)
Au4 C51 2.138(6)
Au4 Au7 3.167(3)
Au5 C57 2.060(6)
Au5 C117 2.11(3)
Au5 Au6 3.138(3)
Au6 C118 1.96(5)
Au6 C99 2.106(8)
Au7 C27 1.977(8)
Au7 C107 1.98(6)
Au8 C81 2.083(6)
Au8 C120 2.10(4)
N105 C107 1.23(7)
N105 C9 1.30(4)
N106 C108 1.21(5)
N106 C20 1.51(4)
N109 C50 1.25(3)
N109 C111 1.41(5)
N110 C112 1.12(6)
N110 C39 1.44(4)
N113 C117 0.96(4)
N113 C63 1.50(3)
N114 C119 1.25(5)
N114 C74 1.33(4)
N115 C120 1.15(5)
N115 C87 1.22(3)
N116 C118 1.08(5)
N116 C94 1.48(3)
C9 C10 1.3895
C9 C14 1.3909
C10 C11 1.3901
C10 H10 0.9500
C11 C12 1.3898
C11 H11 0.9500
C12 C13 1.3901
C12 H12 0.9500
C13 C14 1.3901
C13 H13 0.9500
C14 C15 1.5863
C15 C20 1.3898
C15 C16 1.3901
C16 C17 1.3900
C16 H16 0.9500
C17 C18 1.3895
C17 H17 0.9500
C18 C19 1.3907
C18 H18 0.9500
C19 C20 1.3896
C19 H19 0.9500
C21 C26 1.3902
C21 C22 1.3907
C22 C23 1.3893
C22 H22 0.9500
C23 C24 1.3901
C23 H23 0.9500
C24 C25 1.3902
C24 H24 0.9500
C25 C26 1.3906
C25 H25 0.9500
C26 H26 0.9500
C27 C28 1.3896
C27 C32 1.3901
C28 C29 1.3901
C28 H28 0.9500
C29 C30 1.3896
C29 H29 0.9500
C30 C31 1.3903
C30 H30 0.9500
C31 C32 1.3902
C31 H31 0.9500
C32 H32 0.9500
C33 C34 1.3904
C33 C38 1.3905
C34 C35 1.3899
C34 H34 0.9500
C35 C36 1.3900
C35 H35 0.9500
C36 C37 1.3901
C36 H36 0.9500
C37 C38 1.3900
C37 H37 0.9500
C38 H38 0.9500
C39 C40 1.3901
C39 C44 1.3902
C40 C41 1.3898
C40 H40 0.9500
C41 C42 1.3895
C41 H41 0.9500
C42 C43 1.3900
C42 H42 0.9500
C43 C44 1.3901
C43 H43 0.9500
C44 C45 1.5060
C45 C46 1.3891
C45 C50 1.3901
C46 C47 1.3898
C46 H46 0.9500
C47 C48 1.3907
C47 H47 0.9500
C48 C49 1.3902
C48 H48 0.9500
C49 C50 1.3900
C49 H49 0.9500
C51 C52 1.3897
C51 C56 1.3913
C52 C53 1.3900
C52 H52 0.9500
C53 C54 1.3906
C53 H53 0.9500
C54 C55 1.3899
C54 H54 0.9500
C55 C56 1.3890
C55 H55 0.9500
C56 H56 0.9500
C57 C62 1.3896
C57 C58 1.3900
C58 C59 1.3910
C58 H58 0.9500
C59 C60 1.3899
C59 H59 0.9500
C60 C61 1.3898
C60 H60 0.9500
C61 C62 1.3902
C61 H61 0.9500
C62 H62 0.9500
C63 C68 1.3897
C63 C64 1.3911
C64 C65 1.3893
C64 H64 0.9500
C65 C66 1.3895
C65 H65 0.9500
C66 C67 1.3899
C66 H66 0.9500
C67 C68 1.3901
C67 H67 0.9500
C68 C69 1.5915
C69 C74 1.3899
C69 C70 1.3905
C70 C71 1.3898
C70 H70 0.9500
C71 C72 1.3901
C71 H71 0.9500
C72 C73 1.3903
C72 H72 0.9500
C73 C74 1.3900
C73 H73 0.9500
C75 C76 1.3894
C75 C80 1.3904
C76 C77 1.3897
C76 H76 0.9500
C77 C78 1.3896
C77 H77 0.9500
C78 C79 1.3902
C78 H78 0.9500
C79 C80 1.3896
C79 H79 0.9500
C80 H80 0.9500
C81 C86 1.3901
C81 C82 1.3903
C82 C83 1.3904
C82 H82 0.9500
C83 C84 1.3899
C83 H83 0.9500
C84 C85 1.3904
C84 H84 0.9500
C85 C86 1.3882
C85 H85 0.9500
C86 H86 0.9500
C87 C92 1.3900
C87 C88 1.3901
C88 C89 1.3904
C88 H88 0.9500
C89 C90 1.3890
C89 H89 0.9500
C90 C91 1.3907
C90 H90 0.9500
C91 C92 1.3891
C91 H91 0.9500
C92 C93 1.5111
C93 C94 1.3896
C93 C98 1.3898
C94 C95 1.3896
C95 C96 1.3899
C95 H95 0.9500
C96 C97 1.3905
C96 H96 0.9500
C97 C98 1.3896
C97 H97 0.9500
C98 H98 0.9500
C99 C104 1.3897
C99 C100 1.3906
C100 C101 1.3898
C101 C102 1.3905
C101 H101 0.9500
C102 C103 1.3905
C102 H102 0.9500
C103 C104 1.3902
C103 H103 0.9500
C104 H104 0.9500
O121 C122 1.42(4)
O121 C123 1.45(4)
C122 C123 1.500(3)
C122 H12A 0.9900
C122 H12B 0.9900
C123 C124 1.40(7)
C123 H123 1.0000
C124 H12C 0.9800
C124 H12D 0.9800
C124 H12E 0.9800
O129 C130 1.43(4)
O129 C131 1.46(4)
C130 C131 1.500(3)
C130 H13A 0.9900
C130 H13B 0.9900
C131 C132 1.45(6)
C131 H131 1.0000
C132 H13C 0.9800
C132 H13D 0.9800
C132 H13E 0.9800
O135 C134 1.42(4)
O135 C133 1.47(4)
C133 C134 1.49(3)
C133 C136 1.500(3)
C133 H133 1.0000
C134 H13F 0.9900
C134 H13G 0.9900
C136 H13H 0.9800
C136 H13I 0.9800
C136 H13J 0.9800
O137 C127 1.42(4)
O137 C126 1.47(4)
C125 C126 1.50(9)
C125 H12F 0.9800
C125 H12G 0.9800
C125 H12H 0.9800
C126 C127 1.49(3)
C126 H126 1.0000
C127 H12I 0.9900
C127 H12J 0.9900

loop_
_geom_torsion_atom_site_label_1
_geom_torsion_atom_site_label_2
_geom_torsion_atom_site_label_3
_geom_torsion_atom_site_label_4
_geom_torsion
C107 N105 C9 C10 -54(12)
C107 N105 C9 C14 131(11)
N105 C9 C10 C11 -174.5(18)
C14 C9 C10 C11 0.1
C9 C10 C11 C12 -0.1
C10 C11 C12 C13 0.0
C11 C12 C13 C14 0.1
C12 C13 C14 C9 -0.1
C12 C13 C14 C15 178.8
N105 C9 C14 C13 175.1(17)
C10 C9 C14 C13 0.0
N105 C9 C14 C15 -3.8(17)
C10 C9 C14 C15 -178.8
C13 C14 C15 C20 -123.8
C9 C14 C15 C20 55.1
C13 C14 C15 C16 54.7
C9 C14 C15 C16 -126.5
C20 C15 C16 C17 0.0
C14 C15 C16 C17 -178.5
C15 C16 C17 C18 -0.1
C16 C17 C18 C19 0.1
C17 C18 C19 C20 0.0
C18 C19 C20 C15 0.0
C18 C19 C20 N106 176.7(19)
C16 C15 C20 C19 0.0
C14 C15 C20 C19 178.3
C16 C15 C20 N106 -176.7(19)
C14 C15 C20 N106 1.6(19)
C26 C21 C22 C23 0.0
Au1 C21 C22 C23 -174.9(2)
C21 C22 C23 C24 0.0
C22 C23 C24 C25 0.0
C23 C24 C25 C26 0.1
C22 C21 C26 C25 0.0
Au1 C21 C26 C25 174.0(2)
C24 C25 C26 C21 -0.1
C32 C27 C28 C29 -0.1
Au7 C27 C28 C29 177.8(2)
C27 C28 C29 C30 0.0
C28 C29 C30 C31 0.0
C29 C30 C31 C32 0.0
C28 C27 C32 C31 0.1
Au7 C27 C32 C31 -177.99(19)
C30 C31 C32 C27 -0.1
C38 C33 C34 C35 -0.1
Au2 C33 C34 C35 178.8(2)
C33 C34 C35 C36 0.1
C34 C35 C36 C37 0.0
C35 C36 C37 C38 0.0
C36 C37 C38 C33 0.0
C34 C33 C38 C37 0.1
Au2 C33 C38 C37 -178.9(2)
C44 C39 C40 C41 0.0
N110 C39 C40 C41 176(2)
C39 C40 C41 C42 0.0
C40 C41 C42 C43 0.1
C41 C42 C43 C44 -0.1
C42 C43 C44 C39 0.1
C42 C43 C44 C45 -179.5
C40 C39 C44 C43 0.0
N110 C39 C44 C43 -176(2)
C40 C39 C44 C45 179.6
N110 C39 C44 C45 4(2)
C43 C44 C45 C46 54.1
C39 C44 C45 C46 -125.5
C43 C44 C45 C50 -128.6
C39 C44 C45 C50 51.8
C50 C45 C46 C47 0.0
C44 C45 C46 C47 177.2
C45 C46 C47 C48 0.0
C46 C47 C48 C49 0.0
C47 C48 C49 C50 0.0
C111 N109 C50 C49 -112(16)
C111 N109 C50 C45 66(17)
C48 C49 C50 N109 178.8(16)
C48 C49 C50 C45 0.0
C46 C45 C50 N109 -178.6(18)
C44 C45 C50 N109 4.2(18)
C46 C45 C50 C49 0.0
C44 C45 C50 C49 -177.2
C56 C51 C52 C53 0.1
Au4 C51 C52 C53 -176.6(2)
C51 C52 C53 C54 -0.1
C52 C53 C54 C55 0.0
C53 C54 C55 C56 0.0
C54 C55 C56 C51 0.1
C52 C51 C56 C55 -0.1
Au4 C51 C56 C55 176.98(19)
C62 C57 C58 C59 0.1
Au5 C57 C58 C59 174.8(2)
C57 C58 C59 C60 0.0
C58 C59 C60 C61 0.0
C59 C60 C61 C62 -0.1
C58 C57 C62 C61 -0.1
Au5 C57 C62 C61 -174.5(2)
C60 C61 C62 C57 0.1
C117 N113 C63 C68 172(14)
C117 N113 C63 C64 -19(16)
C68 C63 C64 C65 0.0
N113 C63 C64 C65 -168.0(14)
C63 C64 C65 C66 0.1
C64 C65 C66 C67 -0.1
C65 C66 C67 C68 0.1
C64 C63 C68 C67 0.0
N113 C63 C68 C67 169.4(13)
C64 C63 C68 C69 179.1
N113 C63 C68 C69 -11.5(13)
C66 C67 C68 C63 0.0
C66 C67 C68 C69 -179.2
C63 C68 C69 C74 -53.2
C67 C68 C69 C74 125.9
C63 C68 C69 C70 130.8
C67 C68 C69 C70 -50.1
C74 C69 C70 C71 0.0
C68 C69 C70 C71 176.1
C69 C70 C71 C72 0.0
C70 C71 C72 C73 0.0
C71 C72 C73 C74 0.0
C119 N114 C74 C69 169(14)
C119 N114 C74 C73 -17(15)
C70 C69 C74 N114 173.7(16)
C68 C69 C74 N114 -2.2(16)
C70 C69 C74 C73 0.0
C68 C69 C74 C73 -175.8
C72 C73 C74 N114 -173.4(16)
C72 C73 C74 C69 0.0
C80 C75 C76 C77 0.0
Au3 C75 C76 C77 176.2(2)
C75 C76 C77 C78 0.0
C76 C77 C78 C79 0.0
C77 C78 C79 C80 0.1
C78 C79 C80 C75 -0.1
C76 C75 C80 C79 0.1
Au3 C75 C80 C79 -176.2(2)
C86 C81 C82 C83 0.0
Au8 C81 C82 C83 178.9(2)
C81 C82 C83 C84 0.0
C82 C83 C84 C85 0.1
C83 C84 C85 C86 -0.1
C84 C85 C86 C81 0.0
C82 C81 C86 C85 0.0
Au8 C81 C86 C85 -179.0(2)
N115 C87 C88 C89 -178(2)
C92 C87 C88 C89 0.0
C87 C88 C89 C90 0.0
C88 C89 C90 C91 0.0
C89 C90 C91 C92 0.0
C90 C91 C92 C87 0.0
C90 C91 C92 C93 -179.3
N115 C87 C92 C91 178(2)
C88 C87 C92 C91 0.0
N115 C87 C92 C93 -3(2)
C88 C87 C92 C93 179.4
C91 C92 C93 C94 131.1
C87 C92 C93 C94 -48.2
C91 C92 C93 C98 -47.2
C87 C92 C93 C98 133.4
C98 C93 C94 C95 0.1
C92 C93 C94 C95 -178.2
C98 C93 C94 N116 164.2(14)
C92 C93 C94 N116 -14.1(14)
C93 C94 C95 C96 -0.1
N116 C94 C95 C96 -165.1(13)
C94 C95 C96 C97 0.0
C95 C96 C97 C98 0.0
C96 C97 C98 C93 0.0
C94 C93 C98 C97 -0.1
C92 C93 C98 C97 178.3
C104 C99 C100 C101 0.0
Au6 C99 C100 C101 -177.9(2)
C99 C100 C101 C102 0.1
C100 C101 C102 C103 -0.1
C101 C102 C103 C104 0.0
C100 C99 C104 C103 0.0
Au6 C99 C104 C103 177.9(2)
C102 C103 C104 C99 0.0
C9 N105 C107 Au7 156(19)
C63 N113 C117 Au5 176(7)
C122 O121 C123 C124 -111(7)
O121 C122 C123 C124 110(5)
C130 O129 C131 C132 -101(5)
O129 C130 C131 C132 116(6)
C134 O135 C133 C136 -113(7)
C136 C133 C134 O135 94(6)
C127 O137 C126 C125 -142(12)
C125 C126 C127 O137 102(12)
